data_7708922
loop_
_publ_author_name
'Gonzalez, Vanessa M.'
'Park, Gyeongjin'
'Yang, Mengxi'
'Gabba\"i, Fran\,cois P.'

_publ_section_title
;
 Fluoride anion complexation and transport using a stibonium cation
 stabilized by an intramolecular P&#xE001;O \\rightarrow Sb pnictogen bond
;
_journal_name_full 'Dalton Transactions'
_journal_paper_doi 10.1039/D1DT03370K
_journal_year 2021
_chemical_formula_moiety 'C36 H29 F O P Sb'
_chemical_formula_sum 'C36 H29 F O P Sb'
_chemical_formula_weight 649.31
_space_group_crystal_system orthorhombic
_space_group_IT_number 61
_space_group_name_Hall '-P 2ac 2ab'
_space_group_name_H-M_alt 'P b c a'
_atom_sites_solution_hydrogens geom
_audit_creation_date 2021-04-19
_audit_creation_method
;
Olex2 1.2
(compiled 2018.05.29 svn.r3508 for OlexSys, GUI svn.r5506)
;
_audit_update_record
;
2021-08-30 deposited with the CCDC.	2021-11-12 downloaded from the CCDC.
;
_cell_angle_alpha 90
_cell_angle_beta 90
_cell_angle_gamma 90
_cell_formula_units_Z 8
_cell_length_a 18.1724(19)
_cell_length_b 11.1064(11)
_cell_length_c 28.431(3)
_cell_measurement_reflns_used 9924
_cell_measurement_temperature 110
_cell_measurement_theta_max 72.427
_cell_measurement_theta_min 3.109
_cell_volume 5738.2(10)
_computing_cell_refinement 'SAINT V8.40A (?, 2016)'
_computing_data_reduction 'SAINT V8.40A (?, 2016)'
_computing_molecular_graphics 'Olex2 (Dolomanov et al., 2009)'
_computing_publication_material 'Olex2 (Dolomanov et al., 2009)'
_computing_structure_refinement 'XL (Sheldrick, 2008)'
_computing_structure_solution 'SHELXT 2014/5 (Sheldrick, 2014)'
_diffrn_ambient_temperature 110.0
_diffrn_measured_fraction_theta_full 0.998
_diffrn_measured_fraction_theta_max 0.994
_diffrn_measurement_device_type 'Bruker APEX-II CCD'
_diffrn_measurement_method '\f and \w scans'
_diffrn_radiation_type CuK\a
_diffrn_radiation_wavelength 1.54178
_diffrn_reflns_av_R_equivalents 0.0940
_diffrn_reflns_av_unetI/netI 0.0545
_diffrn_reflns_Laue_measured_fraction_full 0.998
_diffrn_reflns_Laue_measured_fraction_max 0.994
_diffrn_reflns_limit_h_max 22
_diffrn_reflns_limit_h_min -21
_diffrn_reflns_limit_k_max 13
_diffrn_reflns_limit_k_min -13
_diffrn_reflns_limit_l_max 34
_diffrn_reflns_limit_l_min -35
_diffrn_reflns_number 33523
_diffrn_reflns_point_group_measured_fraction_full 0.998
_diffrn_reflns_point_group_measured_fraction_max 0.994
_diffrn_reflns_theta_full 67.679
_diffrn_reflns_theta_max 72.420
_diffrn_reflns_theta_min 3.109
_diffrn_standards_number 0
_exptl_absorpt_coefficient_mu 8.426
_exptl_absorpt_correction_T_max 0.7536
_exptl_absorpt_correction_T_min 0.5186
_exptl_absorpt_correction_type multi-scan
_exptl_absorpt_process_details
'SADABS-2016/2 (Bruker,2016/2) was used for absorption correction. wR2(int) was 0.1075 before and 0.0630 after correction. The Ratio of minimum to maximum transmission is 0.6882. The \l/2 correction factor is Not present.'
_exptl_crystal_colour colourless
_exptl_crystal_colour_primary colourless
_exptl_crystal_density_diffrn 1.503
_exptl_crystal_description plate
_exptl_crystal_F_000 2624
_exptl_crystal_size_max 0.24
_exptl_crystal_size_mid 0.12
_exptl_crystal_size_min 0.07
_refine_diff_density_max 1.560
_refine_diff_density_min -1.206
_refine_diff_density_rms 0.141
_refine_ls_extinction_method none
_refine_ls_goodness_of_fit_ref 1.082
_refine_ls_hydrogen_treatment constr
_refine_ls_matrix_type full
_refine_ls_number_parameters 361
_refine_ls_number_reflns 5648
_refine_ls_number_restraints 0
_refine_ls_restrained_S_all 1.082
_refine_ls_R_factor_all 0.0743
_refine_ls_R_factor_gt 0.0533
_refine_ls_shift/su_max 0.002
_refine_ls_shift/su_mean 0.000
_refine_ls_structure_factor_coef Fsqd
_refine_ls_weighting_details 'w=1/[\s^2^(Fo^2^)+(0.0334P)^2^+40.2473P] where P=(Fo^2^+2Fc^2^)/3'
_refine_ls_weighting_scheme calc
_refine_ls_wR_factor_gt 0.1150
_refine_ls_wR_factor_ref 0.1322
_reflns_Friedel_coverage 0.000
_reflns_number_gt 4254
_reflns_number_total 5648
_reflns_threshold_expression 'I > 2\s(I)'
_cod_data_source_file d1dt03370k2.cif
_cod_data_source_block test_j_0ma_a
_cod_original_cell_volume 5738.1(10)
_cod_database_code 7708922
_shelx_shelxl_version_number 2018/3
_shelx_space_group_comment
;
The symmetry employed for this shelxl refinement is uniquely defined
by the following loop, which should always be used as a source of
symmetry information in preference to the above space-group names.
They are only intended as comments.
;
_shelx_estimated_absorpt_t_max 0.590
_shelx_estimated_absorpt_t_min 0.237
_olex2_refinement_description
;
1. Fixed Uiso
 At 1.2 times of:
  All C(H) groups
2.a Aromatic/amide H refined with riding coordinates:
 C5(H5), C3(H3), C26(H26), C18(H18), C30(H30), C4(H4), C12(H12), C17(H17),
 C36(H36), C6(H6), C32(H32), C24(H24), C27(H27), C23(H23), C14(H14), C20(H20),
 C10(H10), C35(H35), C22(H22), C34(H34), C29(H29), C11(H11), C33(H33), C8(H8),
 C21(H21), C16(H16), C28(H28), C9(H9), C15(H15)
;
_olex2_submission_special_instructions 'No special instructions were received'

loop_
_space_group_symop_operation_xyz
'x, y, z'
'-x+1/2, -y, z+1/2'
'-x, y+1/2, -z+1/2'
'x+1/2, -y+1/2, -z'
'-x, -y, -z'
'x-1/2, y, -z-1/2'
'x, -y-1/2, z-1/2'
'-x-1/2, y-1/2, z'

loop_
_atom_site_label
_atom_site_type_symbol
_atom_site_fract_x
_atom_site_fract_y
_atom_site_fract_z
_atom_site_U_iso_or_equiv
_atom_site_adp_type
_atom_site_occupancy
_atom_site_site_symmetry_order
_atom_site_calc_flag
_atom_site_refinement_flags_posn
_atom_site_refinement_flags_adp
_atom_site_refinement_flags_occupancy
_atom_site_disorder_assembly
_atom_site_disorder_group
Sb1 Sb 0.47777(2) 0.43520(3) 0.62623(2) 0.01993(12) Uani 1 1 d . . . . .
P1 P 0.56534(8) 0.29161(12) 0.71182(4) 0.0217(3) Uani 1 1 d . . . . .
F1 F 0.4501(2) 0.5482(3) 0.67939(10) 0.0313(7) Uani 1 1 d . . . . .
O1 O 0.5770(2) 0.3911(4) 0.67586(13) 0.0268(8) Uani 1 1 d . . . . .
C25 C 0.5790(3) 0.3373(5) 0.77198(18) 0.0248(11) Uani 1 1 d . . . . .
C19 C 0.5243(3) 0.3012(5) 0.57833(17) 0.0239(11) Uani 1 1 d . . . . .
C1 C 0.4293(3) 0.3013(4) 0.67255(17) 0.0223(10) Uani 1 1 d . . . . .
C5 C 0.3240(3) 0.1854(5) 0.69793(19) 0.0275(12) Uani 1 1 d . . . . .
H5 H 0.273820 0.163766 0.693926 0.033 Uiso 1 1 calc R . . . .
C7 C 0.3790(3) 0.4817(5) 0.58838(19) 0.0260(11) Uani 1 1 d . . . . .
C3 C 0.4387(3) 0.1617(5) 0.73827(18) 0.0241(11) Uani 1 1 d . . . . .
H3 H 0.467465 0.125076 0.762229 0.029 Uiso 1 1 calc R . . . .
C2 C 0.4709(3) 0.2457(5) 0.70717(18) 0.0227(11) Uani 1 1 d . . . . .
C26 C 0.6499(3) 0.3400(5) 0.7909(2) 0.0296(12) Uani 1 1 d . . . . .
H26 H 0.690669 0.314194 0.772656 0.035 Uiso 1 1 calc R . . . .
C13 C 0.5444(3) 0.5847(5) 0.60466(19) 0.0261(11) Uani 1 1 d . . . . .
C18 C 0.5263(4) 0.6434(5) 0.5631(2) 0.0327(13) Uani 1 1 d . . . . .
H18 H 0.487893 0.612827 0.543847 0.039 Uiso 1 1 calc R . . . .
C31 C 0.6269(3) 0.1682(5) 0.69959(19) 0.0246(11) Uani 1 1 d . . . . .
C30 C 0.5204(3) 0.3753(5) 0.7989(2) 0.0311(12) Uani 1 1 d . . . . .
H30 H 0.472298 0.374499 0.785756 0.037 Uiso 1 1 calc R . . . .
C4 C 0.3650(4) 0.1333(5) 0.7335(2) 0.0304(12) Uani 1 1 d . . . . .
H4 H 0.342529 0.078100 0.754662 0.036 Uiso 1 1 calc R . . . .
C12 C 0.3562(4) 0.4179(6) 0.5489(2) 0.0345(14) Uani 1 1 d . . . . .
H12 H 0.384566 0.351589 0.538127 0.041 Uiso 1 1 calc R . . . .
C17 C 0.5641(4) 0.7464(6) 0.5495(2) 0.0366(14) Uani 1 1 d . . . . .
H17 H 0.550346 0.786751 0.521333 0.044 Uiso 1 1 calc R . . . .
C36 C 0.6604(3) 0.1621(6) 0.6554(2) 0.0330(13) Uani 1 1 d . . . . .
H36 H 0.649992 0.221608 0.632384 0.040 Uiso 1 1 calc R . . . .
C6 C 0.3563(3) 0.2698(5) 0.66780(19) 0.0274(12) Uani 1 1 d . . . . .
H6 H 0.327571 0.305894 0.643729 0.033 Uiso 1 1 calc R . . . .
C32 C 0.6401(3) 0.0778(5) 0.7327(2) 0.0299(12) Uani 1 1 d . . . . .
H32 H 0.616691 0.080286 0.762577 0.036 Uiso 1 1 calc R . . . .
C24 C 0.4986(4) 0.1833(5) 0.57962(19) 0.0306(13) Uani 1 1 d . . . . .
H24 H 0.458810 0.162455 0.599685 0.037 Uiso 1 1 calc R . . . .
C27 C 0.6604(4) 0.3807(6) 0.8366(2) 0.0347(14) Uani 1 1 d . . . . .
H27 H 0.708624 0.384343 0.849427 0.042 Uiso 1 1 calc R . . . .
C23 C 0.5315(4) 0.0958(6) 0.5513(2) 0.0356(14) Uani 1 1 d . . . . .
H23 H 0.513411 0.015500 0.551926 0.043 Uiso 1 1 calc R . . . .
C14 C 0.6001(4) 0.6304(6) 0.6319(2) 0.0370(14) Uani 1 1 d . . . . .
H14 H 0.612874 0.591559 0.660535 0.044 Uiso 1 1 calc R . . . .
C20 C 0.5818(4) 0.3286(6) 0.54905(19) 0.0324(13) Uani 1 1 d . . . . .
H20 H 0.599038 0.409253 0.547804 0.039 Uiso 1 1 calc R . . . .
C10 C 0.2515(4) 0.5473(6) 0.5398(2) 0.0394(15) Uani 1 1 d . . . . .
H10 H 0.208566 0.570644 0.523022 0.047 Uiso 1 1 calc R . . . .
C35 C 0.7091(4) 0.0688(6) 0.6452(2) 0.0377(15) Uani 1 1 d . . . . .
H35 H 0.733020 0.065476 0.615495 0.045 Uiso 1 1 calc R . . . .
C22 C 0.5901(4) 0.1248(6) 0.5225(2) 0.0363(14) Uani 1 1 d . . . . .
H22 H 0.612692 0.064502 0.503696 0.044 Uiso 1 1 calc R . . . .
C34 C 0.7225(4) -0.0194(6) 0.6789(3) 0.0411(15) Uani 1 1 d . . . . .
H34 H 0.755914 -0.082827 0.672183 0.049 Uiso 1 1 calc R . . . .
C29 C 0.5302(4) 0.4146(6) 0.8446(2) 0.0338(14) Uani 1 1 d . . . . .
H29 H 0.489330 0.440486 0.862824 0.041 Uiso 1 1 calc R . . . .
C11 C 0.2928(4) 0.4497(6) 0.5250(2) 0.0395(15) Uani 1 1 d . . . . .
H11 H 0.277577 0.404488 0.498328 0.047 Uiso 1 1 calc R . . . .
C33 C 0.6878(4) -0.0156(5) 0.7217(2) 0.0371(14) Uani 1 1 d . . . . .
H33 H 0.696521 -0.077639 0.744009 0.045 Uiso 1 1 calc R . . . .
C8 C 0.3368(4) 0.5781(6) 0.6033(2) 0.0319(13) Uani 1 1 d . . . . .
H8 H 0.351431 0.622624 0.630227 0.038 Uiso 1 1 calc R . . . .
C21 C 0.6158(4) 0.2420(6) 0.5211(2) 0.0377(14) Uani 1 1 d . . . . .
H21 H 0.655957 0.263120 0.501309 0.045 Uiso 1 1 calc R . . . .
C16 C 0.6207(4) 0.7906(6) 0.5760(2) 0.0404(15) Uani 1 1 d . . . . .
H16 H 0.647775 0.859127 0.565900 0.048 Uiso 1 1 calc R . . . .
C28 C 0.6010(4) 0.4157(6) 0.8634(2) 0.0382(15) Uani 1 1 d . . . . .
H28 H 0.608357 0.440732 0.895046 0.046 Uiso 1 1 calc R . . . .
C9 C 0.2735(4) 0.6105(7) 0.5794(2) 0.0402(15) Uani 1 1 d . . . . .
H9 H 0.244938 0.676510 0.590254 0.048 Uiso 1 1 calc R . . . .
C15 C 0.6379(4) 0.7331(6) 0.6179(3) 0.0453(17) Uani 1 1 d . . . . .
H15 H 0.675941 0.764284 0.637222 0.054 Uiso 1 1 calc R . . . .

loop_
_atom_site_aniso_label
_atom_site_aniso_U_11
_atom_site_aniso_U_22
_atom_site_aniso_U_33
_atom_site_aniso_U_23
_atom_site_aniso_U_13
_atom_site_aniso_U_12
Sb1 0.0238(2) 0.02026(17) 0.01574(17) -0.00016(12) -0.00139(12) 0.00074(13)
P1 0.0223(6) 0.0237(6) 0.0190(6) 0.0018(5) -0.0018(5) 0.0002(5)
F1 0.042(2) 0.0316(17) 0.0202(15) -0.0044(13) 0.0007(14) -0.0013(15)
O1 0.025(2) 0.031(2) 0.0248(18) 0.0067(16) -0.0020(15) -0.0027(16)
C25 0.029(3) 0.024(3) 0.021(2) 0.003(2) -0.001(2) 0.000(2)
C19 0.028(3) 0.027(3) 0.017(2) -0.005(2) -0.002(2) 0.009(2)
C1 0.029(3) 0.020(2) 0.018(2) -0.0005(19) 0.004(2) 0.003(2)
C5 0.021(3) 0.032(3) 0.029(3) -0.005(2) 0.000(2) -0.004(2)
C7 0.023(3) 0.030(3) 0.025(3) 0.002(2) -0.005(2) 0.001(2)
C3 0.025(3) 0.025(3) 0.022(2) 0.001(2) 0.000(2) 0.002(2)
C2 0.028(3) 0.020(2) 0.020(2) -0.0011(19) 0.002(2) 0.005(2)
C26 0.025(3) 0.035(3) 0.028(3) 0.002(2) -0.004(2) 0.002(2)
C13 0.031(3) 0.024(3) 0.023(3) 0.000(2) 0.003(2) -0.001(2)
C18 0.045(4) 0.032(3) 0.021(3) 0.002(2) 0.002(2) 0.000(3)
C31 0.022(3) 0.026(3) 0.025(3) -0.003(2) -0.004(2) 0.002(2)
C30 0.032(3) 0.031(3) 0.030(3) -0.004(2) -0.002(2) 0.002(2)
C4 0.039(3) 0.028(3) 0.024(3) -0.001(2) -0.001(2) -0.005(2)
C12 0.040(4) 0.033(3) 0.031(3) -0.003(2) -0.009(3) 0.003(3)
C17 0.047(4) 0.035(3) 0.028(3) 0.004(2) 0.000(3) 0.006(3)
C36 0.030(3) 0.040(3) 0.029(3) -0.002(3) -0.001(2) 0.002(3)
C6 0.033(3) 0.023(3) 0.026(3) -0.002(2) -0.003(2) 0.005(2)
C32 0.027(3) 0.031(3) 0.032(3) -0.001(2) -0.001(2) -0.003(2)
C24 0.038(3) 0.032(3) 0.022(3) 0.001(2) 0.002(2) 0.000(3)
C27 0.038(3) 0.036(3) 0.031(3) 0.000(2) -0.012(3) 0.003(3)
C23 0.053(4) 0.027(3) 0.027(3) -0.006(2) -0.003(3) 0.007(3)
C14 0.046(4) 0.032(3) 0.033(3) 0.008(2) -0.009(3) -0.002(3)
C20 0.040(4) 0.033(3) 0.024(3) 0.011(2) 0.007(2) 0.010(3)
C10 0.027(3) 0.048(4) 0.043(3) 0.013(3) -0.009(3) -0.004(3)
C35 0.031(3) 0.047(4) 0.035(3) -0.010(3) 0.000(3) 0.005(3)
C22 0.050(4) 0.029(3) 0.030(3) -0.005(2) 0.009(3) 0.013(3)
C34 0.036(4) 0.033(3) 0.054(4) -0.012(3) -0.007(3) 0.006(3)
C29 0.042(4) 0.034(3) 0.026(3) -0.009(2) 0.009(3) -0.001(3)
C11 0.043(4) 0.043(4) 0.032(3) 0.001(3) -0.016(3) -0.003(3)
C33 0.032(3) 0.024(3) 0.054(4) 0.006(3) -0.013(3) 0.000(3)
C8 0.037(3) 0.039(3) 0.020(3) -0.003(2) 0.002(2) 0.004(3)
C21 0.033(3) 0.049(4) 0.031(3) 0.003(3) 0.012(3) 0.007(3)
C16 0.051(4) 0.024(3) 0.046(4) 0.004(3) 0.000(3) -0.007(3)
C28 0.052(4) 0.039(3) 0.024(3) -0.004(2) -0.001(3) -0.004(3)
C9 0.035(3) 0.045(4) 0.041(3) 0.003(3) 0.002(3) 0.011(3)
C15 0.045(4) 0.035(3) 0.056(4) 0.006(3) -0.018(3) -0.012(3)

loop_
_atom_type_symbol
_atom_type_description
_atom_type_scat_dispersion_real
_atom_type_scat_dispersion_imag
_atom_type_scat_source
C C 0.0181 0.0091 'International Tables Vol C Tables 4.2.6.8 and 6.1.1.4'
H H 0.0000 0.0000 'International Tables Vol C Tables 4.2.6.8 and 6.1.1.4'
F F 0.0727 0.0534 'International Tables Vol C Tables 4.2.6.8 and 6.1.1.4'
O O 0.0492 0.0322 'International Tables Vol C Tables 4.2.6.8 and 6.1.1.4'
P P 0.2955 0.4335 'International Tables Vol C Tables 4.2.6.8 and 6.1.1.4'
Sb Sb -0.0562 5.8946 'International Tables Vol C Tables 4.2.6.8 and 6.1.1.4'

loop_
_geom_angle_atom_site_label_1
_geom_angle_atom_site_label_2
_geom_angle_atom_site_label_3
_geom_angle
_geom_angle_site_symmetry_1
_geom_angle_site_symmetry_3
_geom_angle_publ_flag
F1 Sb1 O1 82.64(14) . . ?
F1 Sb1 C19 168.81(17) . . ?
F1 Sb1 C1 82.62(16) . . ?
F1 Sb1 C7 90.98(18) . . ?
F1 Sb1 C13 82.75(18) . . ?
C19 Sb1 O1 86.25(17) . . ?
C1 Sb1 O1 78.67(17) . . ?
C1 Sb1 C19 93.9(2) . . ?
C7 Sb1 O1 172.87(18) . . ?
C7 Sb1 C19 100.0(2) . . ?
C7 Sb1 C1 97.4(2) . . ?
C13 Sb1 O1 84.25(18) . . ?
C13 Sb1 C19 97.5(2) . . ?
C13 Sb1 C1 158.8(2) . . ?
C13 Sb1 C7 98.2(2) . . ?
O1 P1 C25 114.5(2) . . ?
O1 P1 C2 106.9(2) . . ?
O1 P1 C31 109.6(2) . . ?
C25 P1 C31 108.2(3) . . ?
C2 P1 C25 106.4(3) . . ?
C2 P1 C31 111.3(2) . . ?
P1 O1 Sb1 116.7(2) . . ?
C26 C25 P1 120.0(4) . . ?
C30 C25 P1 120.5(4) . . ?
C30 C25 C26 119.5(5) . . ?
C24 C19 Sb1 119.6(4) . . ?
C20 C19 Sb1 121.5(4) . . ?
C20 C19 C24 118.8(5) . . ?
C2 C1 Sb1 121.0(4) . . ?
C6 C1 Sb1 120.3(4) . . ?
C6 C1 C2 118.8(5) . . ?
C4 C5 H5 119.9 . . ?
C4 C5 C6 120.2(5) . . ?
C6 C5 H5 119.9 . . ?
C12 C7 Sb1 122.0(4) . . ?
C8 C7 Sb1 119.6(4) . . ?
C8 C7 C12 118.4(5) . . ?
C2 C3 H3 120.3 . . ?
C4 C3 H3 120.3 . . ?
C4 C3 C2 119.4(5) . . ?
C1 C2 P1 116.6(4) . . ?
C1 C2 C3 120.9(5) . . ?
C3 C2 P1 122.5(4) . . ?
C25 C26 H26 120.2 . . ?
C27 C26 C25 119.7(6) . . ?
C27 C26 H26 120.2 . . ?
C18 C13 Sb1 118.3(4) . . ?
C14 C13 Sb1 122.8(4) . . ?
C14 C13 C18 118.8(6) . . ?
C13 C18 H18 119.8 . . ?
C13 C18 C17 120.5(6) . . ?
C17 C18 H18 119.8 . . ?
C36 C31 P1 118.7(4) . . ?
C36 C31 C32 119.7(5) . . ?
C32 C31 P1 121.5(4) . . ?
C25 C30 H30 119.4 . . ?
C25 C30 C29 121.3(6) . . ?
C29 C30 H30 119.4 . . ?
C5 C4 C3 119.8(5) . . ?
C5 C4 H4 120.1 . . ?
C3 C4 H4 120.1 . . ?
C7 C12 H12 119.5 . . ?
C11 C12 C7 121.0(6) . . ?
C11 C12 H12 119.5 . . ?
C18 C17 H17 119.5 . . ?
C16 C17 C18 120.9(6) . . ?
C16 C17 H17 119.5 . . ?
C31 C36 H36 120.0 . . ?
C35 C36 C31 120.1(6) . . ?
C35 C36 H36 120.0 . . ?
C1 C6 C5 120.9(5) . . ?
C1 C6 H6 119.5 . . ?
C5 C6 H6 119.5 . . ?
C31 C32 H32 120.3 . . ?
C33 C32 C31 119.5(6) . . ?
C33 C32 H32 120.3 . . ?
C19 C24 H24 120.1 . . ?
C19 C24 C23 119.8(6) . . ?
C23 C24 H24 120.1 . . ?
C26 C27 H27 119.9 . . ?
C28 C27 C26 120.1(6) . . ?
C28 C27 H27 119.9 . . ?
C24 C23 H23 119.7 . . ?
C22 C23 C24 120.6(6) . . ?
C22 C23 H23 119.7 . . ?
C13 C14 H14 119.8 . . ?
C13 C14 C15 120.4(6) . . ?
C15 C14 H14 119.8 . . ?
C19 C20 H20 118.9 . . ?
C19 C20 C21 122.2(6) . . ?
C21 C20 H20 118.9 . . ?
C11 C10 H10 120.4 . . ?
C11 C10 C9 119.1(6) . . ?
C9 C10 H10 120.4 . . ?
C36 C35 H35 120.3 . . ?
C34 C35 C36 119.3(6) . . ?
C34 C35 H35 120.3 . . ?
C23 C22 H22 120.1 . . ?
C23 C22 C21 119.8(5) . . ?
C21 C22 H22 120.1 . . ?
C35 C34 H34 119.7 . . ?
C33 C34 C35 120.7(6) . . ?
C33 C34 H34 119.7 . . ?
C30 C29 H29 120.6 . . ?
C30 C29 C28 118.9(6) . . ?
C28 C29 H29 120.6 . . ?
C12 C11 C10 120.1(6) . . ?
C12 C11 H11 119.9 . . ?
C10 C11 H11 119.9 . . ?
C32 C33 H33 119.6 . . ?
C34 C33 C32 120.7(6) . . ?
C34 C33 H33 119.6 . . ?
C7 C8 H8 119.6 . . ?
C9 C8 C7 120.8(6) . . ?
C9 C8 H8 119.6 . . ?
C20 C21 H21 120.6 . . ?
C22 C21 C20 118.9(6) . . ?
C22 C21 H21 120.6 . . ?
C17 C16 H16 120.8 . . ?
C17 C16 C15 118.5(6) . . ?
C15 C16 H16 120.8 . . ?
C27 C28 C29 120.5(6) . . ?
C27 C28 H28 119.7 . . ?
C29 C28 H28 119.7 . . ?
C10 C9 H9 119.8 . . ?
C8 C9 C10 120.5(6) . . ?
C8 C9 H9 119.8 . . ?
C14 C15 H15 119.5 . . ?
C16 C15 C14 120.9(6) . . ?
C16 C15 H15 119.5 . . ?

loop_
_geom_bond_atom_site_label_1
_geom_bond_atom_site_label_2
_geom_bond_distance
_geom_bond_site_symmetry_2
_geom_bond_publ_flag
Sb1 F1 2.028(3) . ?
Sb1 O1 2.342(4) . ?
Sb1 C19 2.188(5) . ?
Sb1 C1 2.173(5) . ?
Sb1 C7 2.156(5) . ?
Sb1 C13 2.144(6) . ?
P1 O1 1.520(4) . ?
P1 C25 1.801(5) . ?
P1 C2 1.795(6) . ?
P1 C31 1.803(6) . ?
C25 C26 1.397(8) . ?
C25 C30 1.377(8) . ?
C19 C24 1.390(8) . ?
C19 C20 1.370(8) . ?
C1 C2 1.386(7) . ?
C1 C6 1.379(8) . ?
C5 H5 0.9500 . ?
C5 C4 1.383(8) . ?
C5 C6 1.399(8) . ?
C7 C12 1.391(8) . ?
C7 C8 1.384(8) . ?
C3 H3 0.9500 . ?
C3 C2 1.412(7) . ?
C3 C4 1.384(8) . ?
C26 H26 0.9500 . ?
C26 C27 1.389(8) . ?
C13 C18 1.388(8) . ?
C13 C14 1.372(9) . ?
C18 H18 0.9500 . ?
C18 C17 1.390(9) . ?
C31 C36 1.397(8) . ?
C31 C32 1.398(8) . ?
C30 H30 0.9500 . ?
C30 C29 1.382(8) . ?
C4 H4 0.9500 . ?
C12 H12 0.9500 . ?
C12 C11 1.383(9) . ?
C17 H17 0.9500 . ?
C17 C16 1.366(10) . ?
C36 H36 0.9500 . ?
C36 C35 1.394(9) . ?
C6 H6 0.9500 . ?
C32 H32 0.9500 . ?
C32 C33 1.388(9) . ?
C24 H24 0.9500 . ?
C24 C23 1.396(8) . ?
C27 H27 0.9500 . ?
C27 C28 1.377(10) . ?
C23 H23 0.9500 . ?
C23 C22 1.383(9) . ?
C14 H14 0.9500 . ?
C14 C15 1.390(9) . ?
C20 H20 0.9500 . ?
C20 C21 1.392(9) . ?
C10 H10 0.9500 . ?
C10 C11 1.384(10) . ?
C10 C9 1.387(10) . ?
C35 H35 0.9500 . ?
C35 C34 1.392(10) . ?
C22 H22 0.9500 . ?
C22 C21 1.383(10) . ?
C34 H34 0.9500 . ?
C34 C33 1.370(10) . ?
C29 H29 0.9500 . ?
C29 C28 1.395(10) . ?
C11 H11 0.9500 . ?
C33 H33 0.9500 . ?
C8 H8 0.9500 . ?
C8 C9 1.382(9) . ?
C21 H21 0.9500 . ?
C16 H16 0.9500 . ?
C16 C15 1.387(9) . ?
C28 H28 0.9500 . ?
C9 H9 0.9500 . ?
C15 H15 0.9500 . ?
